data_7220111
loop_
_publ_author_name
'Liu, Yu-Qing'
'Ji, Wei'
'Zhou, Hai-Yan'
'Li, Yu'
'Jing, Su'
'Zhu, Dunru'
'Zhang, jian'

_publ_section_title
;
 Anthracene-based ferrocenylselenoethers: syntheses, crystal structures,
 Cu(I) complexes and sensoring property
;
_journal_name_full 'RSC Adv.'
_journal_paper_doi 10.1039/C5RA06591G
_journal_year 2015
_chemical_formula_sum 'C84 H68 Br2 Cu2 Fe2 O4 Se4'
_chemical_formula_weight 1855.82
_chemical_name_systematic
; 
 ? 
;
_space_group_IT_number 2
_symmetry_space_group_name_Hall '-P 1'
_symmetry_space_group_name_H-M 'P -1'
_atom_sites_solution_hydrogens geom
_atom_sites_solution_primary direct
_atom_sites_solution_secondary difmap
_audit_creation_method SHELXL-97
_audit_update_record
;
2014-09-09 deposited with the CCDC.
2015-05-07 downloaded from the CCDC.
;
_cell_angle_alpha 94.931(2)
_cell_angle_beta 102.002(2)
_cell_angle_gamma 90.115(2)
_cell_formula_units_Z 1
_cell_length_a 8.4445(11)
_cell_length_b 14.2012(18)
_cell_length_c 15.5454(19)
_cell_measurement_temperature 296(2)
_cell_volume 1816.4(4)
_computing_structure_refinement 'SHELXL-97 (Sheldrick, 1997)'
_computing_structure_solution 'SHELXS-97 (Sheldrick, 1990)'
_diffrn_ambient_temperature 296(2)
_diffrn_measured_fraction_theta_full 0.988
_diffrn_measured_fraction_theta_max 0.988
_diffrn_radiation_monochromator graphite
_diffrn_radiation_source 'fine-focus sealed tube'
_diffrn_radiation_type MoK\a
_diffrn_radiation_wavelength 0.71073
_diffrn_reflns_av_R_equivalents 0.0318
_diffrn_reflns_av_sigmaI/netI 0.0519
_diffrn_reflns_limit_h_max 10
_diffrn_reflns_limit_h_min -10
_diffrn_reflns_limit_k_max 16
_diffrn_reflns_limit_k_min -16
_diffrn_reflns_limit_l_max 18
_diffrn_reflns_limit_l_min -18
_diffrn_reflns_number 12972
_diffrn_reflns_theta_full 25.00
_diffrn_reflns_theta_max 25.00
_diffrn_reflns_theta_min 1.34
_exptl_absorpt_coefficient_mu 4.125
_exptl_absorpt_correction_T_max 0.6161
_exptl_absorpt_correction_T_min 0.5766
_exptl_crystal_density_diffrn 1.697
_exptl_crystal_density_method 'not measured'
_exptl_crystal_F_000 920
_exptl_crystal_size_max 0.15
_exptl_crystal_size_mid 0.14
_exptl_crystal_size_min 0.13
_refine_diff_density_max 0.457
_refine_diff_density_min -0.412
_refine_diff_density_rms 0.084
_refine_ls_extinction_method none
_refine_ls_goodness_of_fit_ref 0.979
_refine_ls_hydrogen_treatment mixed
_refine_ls_matrix_type full
_refine_ls_number_parameters 442
_refine_ls_number_reflns 6323
_refine_ls_number_restraints 0
_refine_ls_restrained_S_all 0.979
_refine_ls_R_factor_all 0.0550
_refine_ls_R_factor_gt 0.0350
_refine_ls_shift/su_max 0.002
_refine_ls_shift/su_mean 0.000
_refine_ls_structure_factor_coef Fsqd
_refine_ls_weighting_details 'calc w=1/[\s^2^(Fo^2^)+(0.0426P)^2^+0.0000P] where P=(Fo^2^+2Fc^2^)/3'
_refine_ls_weighting_scheme calc
_refine_ls_wR_factor_gt 0.0828
_refine_ls_wR_factor_ref 0.0886
_reflns_number_gt 4648
_reflns_number_total 6323
_reflns_threshold_expression >2sigma(I)
_cod_data_source_file c5ra06591g2.cif
_cod_data_source_block sjc3
_cod_database_code 7220111

loop_
_symmetry_equiv_pos_as_xyz
'x, y, z'
'-x, -y, -z'

loop_
_atom_site_label
_atom_site_type_symbol
_atom_site_fract_x
_atom_site_fract_y
_atom_site_fract_z
_atom_site_U_iso_or_equiv
_atom_site_adp_type
_atom_site_occupancy
_atom_site_symmetry_multiplicity
_atom_site_calc_flag
_atom_site_refinement_flags
Se2 Se 0.14607(5) 0.78879(3) 0.54905(3) 0.04532(12) Uani 1 1 d .
Se1 Se 0.31299(5) 0.96331(3) 0.38954(3) 0.04775(13) Uani 1 1 d .
Br Br 0.15853(5) 1.06842(3) 0.60366(3) 0.05563(14) Uani 1 1 d .
Fe1 Fe 0.39384(7) 0.73070(4) 0.40291(4) 0.04138(15) Uani 1 1 d .
Cu Cu 0.12409(6) 0.94000(3) 0.48490(3) 0.05174(15) Uani 1 1 d .
C31 C 0.1200(6) 0.5175(4) 0.6518(4) 0.0770(15) Uani 1 1 d .
H31A H 0.1036 0.5669 0.6155 0.092 Uiso 1 1 calc R
O2 O 0.1104(3) 0.7025(2) 0.73130(18) 0.0546(7) Uani 1 1 d .
O1 O 0.1788(4) 1.1070(2) 0.1653(2) 0.0646(9) Uani 1 1 d .
C2 C 0.4546(5) 0.7990(3) 0.3035(2) 0.0478(10) Uani 1 1 d .
H2A H 0.5583 0.8307 0.3047 0.057 Uiso 1 1 calc R
C6 C 0.3414(5) 0.7355(3) 0.5239(2) 0.0444(10) Uani 1 1 d .
C9 C 0.5185(6) 0.6325(3) 0.4770(3) 0.0607(12) Uani 1 1 d .
H9A H 0.5656 0.5752 0.4537 0.073 Uiso 1 1 calc R
C1 C 0.3177(5) 0.8403(3) 0.3309(2) 0.0421(9) Uani 1 1 d .
C29 C 0.1284(5) 0.6284(3) 0.7843(3) 0.0505(11) Uani 1 1 d .
C13 C 0.2619(5) 1.1648(3) 0.1216(3) 0.0556(11) Uani 1 1 d .
C26 C 0.3067(5) 1.2566(3) 0.1610(3) 0.0531(11) Uani 1 1 d .
C21 C 0.3902(5) 1.3162(3) 0.1138(3) 0.0600(12) Uani 1 1 d .
C5 C 0.1938(5) 0.7705(3) 0.3180(2) 0.0457(10) Uani 1 1 d .
H5A H 0.0859 0.7794 0.3311 0.055 Uiso 1 1 calc R
C4 C 0.2520(5) 0.6863(3) 0.2832(3) 0.0524(11) Uani 1 1 d .
H4A H 0.1921 0.6259 0.2683 0.063 Uiso 1 1 calc R
C7 C 0.4869(5) 0.7850(3) 0.5285(3) 0.0521(11) Uani 1 1 d .
H7A H 0.5085 0.8520 0.5483 0.063 Uiso 1 1 calc R
C8 C 0.5974(6) 0.7209(4) 0.4995(3) 0.0603(12) Uani 1 1 d .
H8A H 0.7085 0.7359 0.4950 0.072 Uiso 1 1 calc R
C42 C 0.1343(5) 0.6478(4) 0.8746(3) 0.0599(12) Uani 1 1 d .
C10 C 0.3600(6) 0.6395(3) 0.4923(3) 0.0552(11) Uani 1 1 d .
H10A H 0.2783 0.5885 0.4830 0.066 Uiso 1 1 calc R
C28 C 0.2624(5) 0.7476(3) 0.7306(3) 0.0508(11) Uani 1 1 d .
H28A H 0.3326 0.7028 0.7070 0.061 Uiso 1 1 calc R
H28B H 0.3158 0.7703 0.7903 0.061 Uiso 1 1 calc R
C30 C 0.1358(5) 0.5372(3) 0.7444(4) 0.0629(13) Uani 1 1 d .
C11 C 0.1797(5) 1.0280(3) 0.2939(3) 0.0592(12) Uani 1 1 d .
H11A H 0.0906 0.9867 0.2630 0.071 Uiso 1 1 calc R
H11B H 0.1346 1.0843 0.3186 0.071 Uiso 1 1 calc R
C12 C 0.2801(5) 1.0551(3) 0.2298(3) 0.0631(13) Uani 1 1 d .
H12A H 0.3728 1.0938 0.2606 0.076 Uiso 1 1 calc R
H12B H 0.3191 0.9989 0.2014 0.076 Uiso 1 1 calc R
C27 C 0.2298(5) 0.8283(3) 0.6744(2) 0.0512(11) Uani 1 1 d .
H27A H 0.3293 0.8647 0.6802 0.061 Uiso 1 1 calc R
H27B H 0.1520 0.8693 0.6958 0.061 Uiso 1 1 calc R
C3 C 0.4124(5) 0.7031(3) 0.2741(3) 0.0528(11) Uani 1 1 d .
H3A H 0.4829 0.6563 0.2520 0.063 Uiso 1 1 calc R
C19 C 0.3721(6) 1.1932(4) -0.0066(3) 0.0670(13) Uani 1 1 d .
C14 C 0.2907(6) 1.1319(4) 0.0390(3) 0.0678(13) Uani 1 1 d .
C25 C 0.2730(6) 1.2919(4) 0.2436(3) 0.0665(13) Uani 1 1 d .
H25A H 0.2169 1.2539 0.2735 0.080 Uiso 1 1 calc R
C22 C 0.4411(6) 1.4088(4) 0.1544(4) 0.0787(16) Uani 1 1 d .
H22A H 0.4973 1.4489 0.1265 0.094 Uiso 1 1 calc R
C20 C 0.4228(6) 1.2830(4) 0.0329(4) 0.0712(15) Uani 1 1 d .
H20A H 0.4799 1.3218 0.0042 0.085 Uiso 1 1 calc R
C41 C 0.1157(6) 0.7402(4) 0.9134(3) 0.0705(14) Uani 1 1 d .
H41A H 0.1002 0.7903 0.8780 0.085 Uiso 1 1 calc R
C40 C 0.1199(7) 0.7566(5) 1.0010(4) 0.102(2) Uani 1 1 d .
H40A H 0.1051 0.8172 1.0257 0.122 Uiso 1 1 calc R
C39 C 0.1472(10) 0.6802(8) 1.0540(4) 0.130(3) Uani 1 1 d .
H39A H 0.1538 0.6917 1.1145 0.156 Uiso 1 1 calc R
C15 C 0.2379(8) 1.0406(4) -0.0030(4) 0.0973(19) Uani 1 1 d .
H15A H 0.1854 0.9995 0.0259 0.117 Uiso 1 1 calc R
C36 C 0.1725(6) 0.4795(5) 0.8901(5) 0.095(2) Uani 1 1 d .
H36A H 0.1914 0.4298 0.9258 0.114 Uiso 1 1 calc R
C35 C 0.1594(6) 0.4613(4) 0.8006(5) 0.0811(17) Uani 1 1 d .
C37 C 0.1582(6) 0.5699(5) 0.9284(4) 0.0794(17) Uani 1 1 d .
C38 C 0.1639(8) 0.5923(7) 1.0207(5) 0.119(3) Uani 1 1 d .
H38A H 0.1797 0.5440 1.0582 0.143 Uiso 1 1 calc R
C18 C 0.3998(8) 1.1600(6) -0.0907(4) 0.108(2) Uani 1 1 d .
H18A H 0.4566 1.1982 -0.1201 0.130 Uiso 1 1 calc R
C16 C 0.2633(10) 1.0132(6) -0.0845(5) 0.133(3) Uani 1 1 d .
H16A H 0.2266 0.9539 -0.1114 0.160 Uiso 1 1 calc R
C24 C 0.3215(7) 1.3802(4) 0.2791(4) 0.0828(16) Uani 1 1 d .
H24A H 0.2987 1.4028 0.3331 0.099 Uiso 1 1 calc R
C23 C 0.4065(7) 1.4377(4) 0.2341(5) 0.0914(18) Uani 1 1 d .
H23A H 0.4406 1.4978 0.2599 0.110 Uiso 1 1 calc R
C44 C 0.1710(7) 0.3673(5) 0.7582(6) 0.109(3) Uani 1 1 d .
H44A H 0.1876 0.3159 0.7920 0.131 Uiso 1 1 calc R
C33 C 0.1582(8) 0.3544(5) 0.6720(7) 0.119(3) Uani 1 1 d .
H33A H 0.1693 0.2935 0.6471 0.142 Uiso 1 1 calc R
C32 C 0.1284(7) 0.4280(5) 0.6154(5) 0.103(2) Uani 1 1 d .
H32A H 0.1149 0.4152 0.5546 0.123 Uiso 1 1 calc R
C17 C 0.3451(10) 1.0738(6) -0.1288(4) 0.129(3) Uani 1 1 d .
H17A H 0.3615 1.0541 -0.1848 0.155 Uiso 1 1 calc R

loop_
_atom_site_aniso_label
_atom_site_aniso_U_11
_atom_site_aniso_U_22
_atom_site_aniso_U_33
_atom_site_aniso_U_23
_atom_site_aniso_U_13
_atom_site_aniso_U_12
Se2 0.0560(3) 0.0419(2) 0.0407(2) 0.01196(18) 0.01279(19) 0.00365(19)
Se1 0.0571(3) 0.0381(2) 0.0501(3) 0.01197(19) 0.0129(2) -0.00361(19)
Br 0.0566(3) 0.0459(3) 0.0577(3) -0.0039(2) 0.0002(2) -0.0012(2)
Fe1 0.0485(3) 0.0376(3) 0.0394(3) 0.0051(2) 0.0118(3) -0.0019(3)
Cu 0.0655(3) 0.0449(3) 0.0468(3) 0.0104(2) 0.0137(3) 0.0076(2)
C31 0.063(3) 0.077(4) 0.092(4) -0.007(3) 0.026(3) -0.009(3)
O2 0.0561(18) 0.0608(19) 0.0496(17) 0.0224(15) 0.0097(14) 0.0039(14)
O1 0.0630(19) 0.066(2) 0.068(2) 0.0375(17) 0.0095(16) -0.0116(16)
C2 0.053(3) 0.055(3) 0.039(2) 0.0061(19) 0.0168(19) -0.009(2)
C6 0.057(3) 0.039(2) 0.038(2) 0.0137(18) 0.0089(19) 0.0066(19)
C9 0.079(3) 0.051(3) 0.060(3) 0.016(2) 0.029(3) 0.023(2)
C1 0.052(2) 0.044(2) 0.034(2) 0.0089(17) 0.0144(18) -0.0035(19)
C29 0.045(2) 0.056(3) 0.054(3) 0.022(2) 0.014(2) 0.002(2)
C13 0.054(3) 0.053(3) 0.061(3) 0.025(2) 0.006(2) -0.002(2)
C26 0.044(2) 0.059(3) 0.059(3) 0.026(2) 0.008(2) 0.004(2)
C21 0.050(3) 0.056(3) 0.076(3) 0.032(3) 0.009(2) 0.000(2)
C5 0.044(2) 0.051(3) 0.042(2) 0.0034(19) 0.0085(18) -0.0055(19)
C4 0.057(3) 0.052(3) 0.046(3) -0.003(2) 0.011(2) -0.010(2)
C7 0.064(3) 0.048(3) 0.040(2) 0.0051(19) 0.001(2) -0.004(2)
C8 0.055(3) 0.078(3) 0.047(3) 0.012(2) 0.008(2) 0.013(3)
C42 0.052(3) 0.076(3) 0.055(3) 0.025(3) 0.012(2) 0.000(2)
C10 0.076(3) 0.042(2) 0.059(3) 0.016(2) 0.034(2) 0.006(2)
C28 0.053(3) 0.058(3) 0.045(2) 0.019(2) 0.013(2) 0.003(2)
C30 0.045(3) 0.060(3) 0.087(4) 0.020(3) 0.016(2) -0.003(2)
C11 0.057(3) 0.058(3) 0.069(3) 0.038(2) 0.014(2) 0.009(2)
C12 0.065(3) 0.061(3) 0.068(3) 0.029(2) 0.014(2) 0.009(2)
C27 0.066(3) 0.046(2) 0.041(2) 0.0088(19) 0.009(2) 0.008(2)
C3 0.060(3) 0.061(3) 0.041(2) 0.002(2) 0.020(2) 0.002(2)
C19 0.064(3) 0.084(4) 0.060(3) 0.029(3) 0.020(2) 0.004(3)
C14 0.076(3) 0.070(3) 0.057(3) 0.024(3) 0.009(3) -0.002(3)
C25 0.060(3) 0.069(3) 0.073(3) 0.017(3) 0.015(3) 0.009(3)
C22 0.064(3) 0.056(3) 0.116(5) 0.040(3) 0.006(3) -0.005(3)
C20 0.057(3) 0.087(4) 0.080(4) 0.047(3) 0.022(3) -0.001(3)
C41 0.064(3) 0.097(4) 0.053(3) 0.014(3) 0.016(2) 0.000(3)
C40 0.089(4) 0.154(6) 0.062(4) -0.003(4) 0.019(3) -0.005(4)
C39 0.115(6) 0.227(10) 0.049(4) 0.040(6) 0.008(4) -0.021(7)
C15 0.131(5) 0.077(4) 0.080(4) 0.006(3) 0.015(4) -0.025(4)
C36 0.059(3) 0.091(5) 0.147(6) 0.089(5) 0.017(4) 0.000(3)
C35 0.049(3) 0.062(4) 0.142(6) 0.036(4) 0.032(3) 0.001(2)
C37 0.058(3) 0.115(5) 0.077(4) 0.066(4) 0.018(3) 0.002(3)
C38 0.079(4) 0.190(9) 0.099(6) 0.088(6) 0.014(4) -0.013(5)
C18 0.126(6) 0.147(7) 0.065(4) 0.027(4) 0.044(4) -0.001(5)
C16 0.198(9) 0.118(6) 0.081(5) -0.009(4) 0.032(5) -0.036(6)
C24 0.080(4) 0.079(4) 0.087(4) 0.000(3) 0.015(3) 0.014(3)
C23 0.084(4) 0.054(4) 0.127(6) 0.010(4) 0.000(4) 0.009(3)
C44 0.059(4) 0.072(5) 0.208(9) 0.038(6) 0.044(5) -0.004(3)
C33 0.068(4) 0.055(4) 0.245(10) 0.003(6) 0.066(6) -0.003(3)
C32 0.069(4) 0.091(5) 0.145(6) -0.035(5) 0.036(4) -0.016(3)
C17 0.175(8) 0.155(8) 0.064(4) -0.002(5) 0.042(5) -0.005(6)

loop_
_atom_type_symbol
_atom_type_description
_atom_type_scat_dispersion_real
_atom_type_scat_dispersion_imag
_atom_type_scat_source
C C 0.0033 0.0016 'International Tables Vol C Tables 4.2.6.8 and 6.1.1.4'
H H 0.0000 0.0000 'International Tables Vol C Tables 4.2.6.8 and 6.1.1.4'
O O 0.0106 0.0060 'International Tables Vol C Tables 4.2.6.8 and 6.1.1.4'
Fe Fe 0.3463 0.8444 'International Tables Vol C Tables 4.2.6.8 and 6.1.1.4'
Cu Cu 0.3201 1.2651 'International Tables Vol C Tables 4.2.6.8 and 6.1.1.4'
Se Se -0.0929 2.2259 'International Tables Vol C Tables 4.2.6.8 and 6.1.1.4'
Br Br -0.2901 2.4595 'International Tables Vol C Tables 4.2.6.8 and 6.1.1.4'

loop_
_geom_angle_atom_site_label_1
_geom_angle_atom_site_label_2
_geom_angle_atom_site_label_3
_geom_angle
_geom_angle_site_symmetry_1
_geom_angle_site_symmetry_3
C6 Se2 C27 97.43(17) . .
C6 Se2 Cu 105.10(11) . .
C27 Se2 Cu 101.62(11) . .
C1 Se1 C11 100.02(18) . .
C1 Se1 Cu 101.96(11) . .
C11 Se1 Cu 102.28(13) . .
Cu Br Cu 68.79(2) . 2_576
C6 Fe1 C1 116.34(15) . .
C6 Fe1 C5 107.64(16) . .
C1 Fe1 C5 40.76(15) . .
C6 Fe1 C7 40.47(15) . .
C1 Fe1 C7 107.49(16) . .
C5 Fe1 C7 128.62(17) . .
C6 Fe1 C9 68.34(16) . .
C1 Fe1 C9 167.73(18) . .
C5 Fe1 C9 150.82(19) . .
C7 Fe1 C9 68.11(18) . .
C6 Fe1 C10 41.22(15) . .
C1 Fe1 C10 150.10(17) . .
C5 Fe1 C10 117.18(17) . .
C7 Fe1 C10 68.65(17) . .
C9 Fe1 C10 40.45(17) . .
C6 Fe1 C4 129.28(17) . .
C1 Fe1 C4 68.18(16) . .
C5 Fe1 C4 40.32(16) . .
C7 Fe1 C4 167.05(18) . .
C9 Fe1 C4 118.62(19) . .
C10 Fe1 C4 108.60(18) . .
C6 Fe1 C2 149.75(16) . .
C1 Fe1 C2 40.99(15) . .
C5 Fe1 C2 68.70(16) . .
C7 Fe1 C2 117.03(17) . .
C9 Fe1 C2 129.63(18) . .
C10 Fe1 C2 167.82(17) . .
C4 Fe1 C2 68.34(16) . .
C6 Fe1 C3 168.02(17) . .
C1 Fe1 C3 68.35(16) . .
C5 Fe1 C3 68.12(17) . .
C7 Fe1 C3 150.82(18) . .
C9 Fe1 C3 109.50(18) . .
C10 Fe1 C3 129.60(17) . .
C4 Fe1 C3 40.43(16) . .
C2 Fe1 C3 40.61(16) . .
C6 Fe1 C8 68.20(17) . .
C1 Fe1 C8 129.26(18) . .
C5 Fe1 C8 167.43(18) . .
C7 Fe1 C8 40.69(17) . .
C9 Fe1 C8 40.13(18) . .
C10 Fe1 C8 68.12(19) . .
C4 Fe1 C8 151.29(18) . .
C2 Fe1 C8 108.51(18) . .
C3 Fe1 C8 118.33(18) . .
Se1 Cu Se2 114.55(2) . .
Se1 Cu Br 109.77(3) . .
Se2 Cu Br 109.23(2) . .
Se1 Cu Br 109.86(3) . 2_576
Se2 Cu Br 102.03(2) . 2_576
Br Cu Br 111.21(2) . 2_576
Se1 Cu Cu 126.87(3) . 2_576
Se2 Cu Cu 118.37(3) . 2_576
Br Cu Cu 56.27(2) . 2_576
Br Cu Cu 54.94(2) 2_576 2_576
C32 C31 C30 121.1(6) . .
C32 C31 H31A 119.5 . .
C30 C31 H31A 119.5 . .
C29 O2 C28 112.2(3) . .
C13 O1 C12 114.6(3) . .
C3 C2 C1 107.0(4) . .
C3 C2 Fe1 69.8(2) . .
C1 C2 Fe1 68.7(2) . .
C3 C2 H2A 126.5 . .
C1 C2 H2A 126.5 . .
Fe1 C2 H2A 126.5 . .
C7 C6 C10 108.5(4) . .
C7 C6 Se2 125.8(3) . .
C10 C6 Se2 125.5(3) . .
C7 C6 Fe1 70.3(2) . .
C10 C6 Fe1 70.3(2) . .
Se2 C6 Fe1 122.49(18) . .
C8 C9 C10 109.0(4) . .
C8 C9 Fe1 70.2(2) . .
C10 C9 Fe1 69.8(2) . .
C8 C9 H9A 125.5 . .
C10 C9 H9A 125.5 . .
Fe1 C9 H9A 125.5 . .
C5 C1 C2 108.3(4) . .
C5 C1 Se1 125.6(3) . .
C2 C1 Se1 125.6(3) . .
C5 C1 Fe1 69.9(2) . .
C2 C1 Fe1 70.3(2) . .
Se1 C1 Fe1 119.32(18) . .
O2 C29 C30 118.0(4) . .
O2 C29 C42 118.8(4) . .
C30 C29 C42 123.2(4) . .
O1 C13 C14 119.2(4) . .
O1 C13 C26 118.0(4) . .
C14 C13 C26 122.8(4) . .
C13 C26 C25 123.2(4) . .
C13 C26 C21 117.2(4) . .
C25 C26 C21 119.6(4) . .
C20 C21 C22 121.9(5) . .
C20 C21 C26 120.2(4) . .
C22 C21 C26 117.8(5) . .
C4 C5 C1 108.1(4) . .
C4 C5 Fe1 70.3(2) . .
C1 C5 Fe1 69.4(2) . .
C4 C5 H5A 126.0 . .
C1 C5 H5A 126.0 . .
Fe1 C5 H5A 126.0 . .
C5 C4 C3 108.4(4) . .
C5 C4 Fe1 69.4(2) . .
C3 C4 Fe1 70.0(2) . .
C5 C4 H4A 125.8 . .
C3 C4 H4A 125.8 . .
Fe1 C4 H4A 125.8 . .
C6 C7 C8 107.9(4) . .
C6 C7 Fe1 69.2(2) . .
C8 C7 Fe1 70.3(2) . .
C6 C7 H7A 126.0 . .
C8 C7 H7A 126.0 . .
Fe1 C7 H7A 126.0 . .
C9 C8 C7 107.8(4) . .
C9 C8 Fe1 69.6(3) . .
C7 C8 Fe1 69.0(2) . .
C9 C8 H8A 126.1 . .
C7 C8 H8A 126.1 . .
Fe1 C8 H8A 126.1 . .
C29 C42 C41 122.6(4) . .
C29 C42 C37 117.5(5) . .
C41 C42 C37 119.9(5) . .
C9 C10 C6 106.7(4) . .
C9 C10 Fe1 69.7(2) . .
C6 C10 Fe1 68.5(2) . .
C9 C10 H10A 126.6 . .
C6 C10 H10A 126.6 . .
Fe1 C10 H10A 126.6 . .
O2 C28 C27 108.2(3) . .
O2 C28 H28A 110.1 . .
C27 C28 H28A 110.1 . .
O2 C28 H28B 110.1 . .
C27 C28 H28B 110.1 . .
H28A C28 H28B 108.4 . .
C29 C30 C31 122.8(4) . .
C29 C30 C35 117.4(5) . .
C31 C30 C35 119.7(5) . .
C12 C11 Se1 110.5(3) . .
C12 C11 H11A 109.6 . .
Se1 C11 H11A 109.6 . .
C12 C11 H11B 109.6 . .
Se1 C11 H11B 109.6 . .
H11A C11 H11B 108.1 . .
O1 C12 C11 107.6(3) . .
O1 C12 H12A 110.2 . .
C11 C12 H12A 110.2 . .
O1 C12 H12B 110.2 . .
C11 C12 H12B 110.2 . .
H12A C12 H12B 108.5 . .
C28 C27 Se2 113.5(3) . .
C28 C27 H27A 108.9 . .
Se2 C27 H27A 108.9 . .
C28 C27 H27B 108.9 . .
Se2 C27 H27B 108.9 . .
H27A C27 H27B 107.7 . .
C4 C3 C2 108.2(4) . .
C4 C3 Fe1 69.6(2) . .
C2 C3 Fe1 69.6(2) . .
C4 C3 H3A 125.9 . .
C2 C3 H3A 125.9 . .
Fe1 C3 H3A 125.9 . .
C20 C19 C18 122.1(5) . .
C20 C19 C14 119.3(5) . .
C18 C19 C14 118.6(5) . .
C13 C14 C19 118.7(5) . .
C13 C14 C15 122.8(5) . .
C19 C14 C15 118.5(5) . .
C24 C25 C26 120.7(5) . .
C24 C25 H25A 119.7 . .
C26 C25 H25A 119.7 . .
C23 C22 C21 119.5(5) . .
C23 C22 H22A 120.3 . .
C21 C22 H22A 120.3 . .
C21 C20 C19 121.8(4) . .
C21 C20 H20A 119.1 . .
C19 C20 H20A 119.1 . .
C40 C41 C42 121.3(5) . .
C40 C41 H41A 119.4 . .
C42 C41 H41A 119.4 . .
C41 C40 C39 118.7(7) . .
C41 C40 H40A 120.7 . .
C39 C40 H40A 120.7 . .
C38 C39 C40 122.3(7) . .
C38 C39 H39A 118.8 . .
C40 C39 H39A 118.8 . .
C16 C15 C14 120.6(6) . .
C16 C15 H15A 119.7 . .
C14 C15 H15A 119.7 . .
C35 C36 C37 121.8(5) . .
C35 C36 H36A 119.1 . .
C37 C36 H36A 119.1 . .
C36 C35 C30 120.2(6) . .
C36 C35 C44 123.2(6) . .
C30 C35 C44 116.7(6) . .
C36 C37 C38 124.1(6) . .
C36 C37 C42 119.8(5) . .
C38 C37 C42 116.1(6) . .
C39 C38 C37 121.8(7) . .
C39 C38 H38A 119.1 . .
C37 C38 H38A 119.1 . .
C17 C18 C19 121.0(6) . .
C17 C18 H18A 119.5 . .
C19 C18 H18A 119.5 . .
C15 C16 C17 120.5(7) . .
C15 C16 H16A 119.7 . .
C17 C16 H16A 119.7 . .
C25 C24 C23 119.7(6) . .
C25 C24 H24A 120.1 . .
C23 C24 H24A 120.1 . .
C22 C23 C24 122.7(6) . .
C22 C23 H23A 118.7 . .
C24 C23 H23A 118.7 . .
C33 C44 C35 120.3(7) . .
C33 C44 H44A 119.8 . .
C35 C44 H44A 119.8 . .
C44 C33 C32 123.6(8) . .
C44 C33 H33A 118.2 . .
C32 C33 H33A 118.2 . .
C31 C32 C33 118.5(7) . .
C31 C32 H32A 120.7 . .
C33 C32 H32A 120.7 . .
C18 C17 C16 120.7(7) . .
C18 C17 H17A 119.6 . .
C16 C17 H17A 119.6 . .

loop_
_geom_bond_atom_site_label_1
_geom_bond_atom_site_label_2
_geom_bond_distance
_geom_bond_site_symmetry_2
Se2 C6 1.915(4) .
Se2 C27 1.962(4) .
Se2 Cu 2.4357(7) .
Se1 C1 1.904(4) .
Se1 C11 1.967(4) .
Se1 Cu 2.4326(7) .
Br Cu 2.4524(7) .
Br Cu 2.4919(7) 2_576
Fe1 C6 2.016(4) .
Fe1 C1 2.023(4) .
Fe1 C5 2.030(4) .
Fe1 C7 2.030(4) .
Fe1 C9 2.039(4) .
Fe1 C10 2.041(4) .
Fe1 C4 2.041(4) .
Fe1 C2 2.044(4) .
Fe1 C3 2.046(4) .
Fe1 C8 2.047(4) .
Cu Br 2.4919(7) 2_576
Cu Cu 2.7933(11) 2_576
C31 C32 1.355(7) .
C31 C30 1.421(7) .
C31 H31A 0.9300 .
O2 C29 1.381(5) .
O2 C28 1.436(5) .
O1 C13 1.386(5) .
O1 C12 1.433(5) .
C2 C3 1.419(6) .
C2 C1 1.424(5) .
C2 H2A 0.9800 .
C6 C7 1.400(5) .
C6 C10 1.428(5) .
C9 C8 1.402(6) .
C9 C10 1.410(6) .
C9 H9A 0.9800 .
C1 C5 1.412(5) .
C29 C30 1.395(6) .
C29 C42 1.396(6) .
C13 C14 1.398(6) .
C13 C26 1.407(6) .
C26 C25 1.423(6) .
C26 C21 1.439(6) .
C21 C20 1.387(7) .
C21 C22 1.433(7) .
C5 C4 1.403(5) .
C5 H5A 0.9800 .
C4 C3 1.412(6) .
C4 H4A 0.9800 .
C7 C8 1.418(6) .
C7 H7A 0.9800 .
C8 H8A 0.9800 .
C42 C41 1.419(7) .
C42 C37 1.434(6) .
C10 H10A 0.9800 .
C28 C27 1.493(5) .
C28 H28A 0.9700 .
C28 H28B 0.9700 .
C30 C35 1.434(7) .
C11 C12 1.508(6) .
C11 H11A 0.9700 .
C11 H11B 0.9700 .
C12 H12A 0.9700 .
C12 H12B 0.9700 .
C27 H27A 0.9700 .
C27 H27B 0.9700 .
C3 H3A 0.9800 .
C19 C20 1.394(7) .
C19 C18 1.417(7) .
C19 C14 1.427(6) .
C14 C15 1.428(7) .
C25 C24 1.353(7) .
C25 H25A 0.9300 .
C22 C23 1.361(8) .
C22 H22A 0.9300 .
C20 H20A 0.9300 .
C41 C40 1.355(7) .
C41 H41A 0.9300 .
C40 C39 1.409(10) .
C40 H40A 0.9300 .
C39 C38 1.330(10) .
C39 H39A 0.9300 .
C15 C16 1.352(8) .
C15 H15A 0.9300 .
C36 C35 1.375(8) .
C36 C37 1.384(8) .
C36 H36A 0.9300 .
C35 C44 1.450(8) .
C37 C38 1.433(9) .
C38 H38A 0.9300 .
C18 C17 1.350(9) .
C18 H18A 0.9300 .
C16 C17 1.411(9) .
C16 H16A 0.9300 .
C24 C23 1.405(8) .
C24 H24A 0.9300 .
C23 H23A 0.9300 .
C44 C33 1.318(10) .
C44 H44A 0.9300 .
C33 C32 1.412(10) .
C33 H33A 0.9300 .
C32 H32A 0.9300 .
C17 H17A 0.9300 .
